data_4507363
loop_
_publ_author_name
'Yun, Ruirui'
'Duan, Jingui'
'Bai, Junfeng'
'Li, Yizhi'

_publ_section_title
;
 Fusing High Symmetric Coordination Polyhedrons of Cu6(PIP)4, Cu12(PIP)8,
 and Cu12(PIP)24into an Unprecedented Porous MOF: Synthesis, Structure,
 and Its Remarkable CO2Selectivity
;
_journal_issue 1
_journal_name_full 'Crystal Growth &amp; Design'
_journal_page_first 24
_journal_paper_doi 10.1021/cg301577a
_journal_volume 13
_journal_year 2013
_chemical_formula_sum 'C56 H44 Cu3 N6 O16'
_chemical_formula_weight 1247.590
_space_group_IT_number 86
_symmetry_Int_Tables_number 86
_symmetry_space_group_name_Hall '-P 4bc'
_symmetry_space_group_name_H-M 'P 42/n :2'
_audit_creation_date 2012-04-04
_audit_creation_method SHELXL-97
_audit_update_record 2012-04-04
_cell_angle_alpha 90.000
_cell_angle_beta 90.000
_cell_angle_gamma 90.000
_cell_formula_units_Z 4
_cell_length_a 21.2737(14)
_cell_length_b 21.2737(14)
_cell_length_c 30.086(2)
_cell_volume 13616.0(16)
_refine_ls_R_factor_all 0.136
_cod_data_source_file cg301577a_si_002.cif
_cod_data_source_block yrr
_cod_original_sg_symbol_Hall -P_4bc
_cod_original_sg_symbol_H-M 'P 42/n'
_cod_database_code 4507363

loop_
_symmetry_equiv_pos_site_id
_symmetry_equiv_pos_as_xyz
1 x,y,z
2 -y,1/2+x,1/2+z
3 1/2-x,1/2-y,z
4 1/2+y,-x,1/2+z
5 -x,-y,-z
6 y,1/2-x,1/2-z
7 1/2+x,1/2+y,-z
8 1/2-y,x,1/2-z

loop_
_atom_site_aniso_label
_atom_site_aniso_U_11
_atom_site_aniso_U_22
_atom_site_aniso_U_33
_atom_site_aniso_U_12
_atom_site_aniso_U_13
_atom_site_aniso_U_23
C1 0.069(3) 0.066(3) 0.0336(17) 0.008(2) 0.0134(17) 0.0050(17)
C2 0.070(3) 0.053(2) 0.050(2) 0.010(2) 0.0186(19) 0.0032(18)
C3 0.067(2) 0.055(2) 0.0446(19) 0.0021(19) 0.0182(18) 0.0073(17)
C4 0.061(2) 0.051(2) 0.051(2) -0.0124(18) 0.0054(18) -0.0023(17)
C5 0.055(2) 0.055(2) 0.060(2) 0.0040(19) 0.0208(19) 0.0016(19)
C6 0.0365(17) 0.050(2) 0.0406(17) -0.0006(15) 0.0033(14) -0.0066(15)
C7 0.048(2) 0.069(3) 0.0441(19) -0.0089(18) 0.0034(16) 0.0020(18)
C8 0.042(2) 0.064(2) 0.052(2) 0.0091(17) -0.0083(16) -0.0084(18)
C9 0.050(2) 0.053(2) 0.057(2) -0.0010(18) 0.0044(17) -0.0102(18)
C10 0.046(2) 0.045(2) 0.054(2) 0.0047(16) 0.0139(16) 0.0015(16)
C11 0.044(2) 0.0431(19) 0.062(2) 0.0173(16) -0.0034(17) 0.0020(17)
C12 0.046(2) 0.054(2) 0.059(2) -0.0036(15) -0.0031(16) 0.0138(19)
C13 0.049(2) 0.061(2) 0.056(2) -0.0026(18) 0.0262(18) 0.0066(19)
C14 0.073(3) 0.0441(18) 0.054(2) -0.0105(18) -0.0096(18) 0.0099(15)
C15 0.085(3) 0.052(2) 0.057(2) 0.002(2) -0.011(2) 0.0083(19)
C16 0.073(3) 0.045(2) 0.0450(19) 0.0055(18) 0.0090(19) 0.0108(16)
C17 0.055(2) 0.064(2) 0.050(2) -0.0034(18) -0.0057(17) 0.0127(17)
C18 0.053(2) 0.065(2) 0.053(2) 0.0201(19) -0.0186(16) -0.0032(16)
C19 0.060(2) 0.0419(19) 0.0455(19) -0.0097(17) -0.0048(17) 0.0045(16)
C20 0.055(2) 0.045(2) 0.0413(18) -0.0052(17) 0.0033(16) -0.0038(15)
C21 0.067(3) 0.048(2) 0.053(2) -0.0003(19) -0.0025(19) 0.0025(18)
C22 0.057(2) 0.054(2) 0.055(2) 0.0201(19) -0.0115(19) 0.0042(18)
C23 0.056(2) 0.054(2) 0.054(2) -0.0074(18) -0.0117(18) 0.0069(18)
C24 0.051(2) 0.059(2) 0.048(2) -0.0032(18) -0.0038(17) -0.0046(18)
C25 0.061(2) 0.056(2) 0.060(2) -0.010(2) -0.019(2) 0.0113(19)
C26 0.062(2) 0.064(3) 0.0379(18) -0.005(2) -0.0013(17) 0.0104(18)
C27 0.064(2) 0.051(2) 0.052(2) -0.0170(18) 0.0156(19) 0.0058(17)
C28 0.068(3) 0.057(2) 0.058(2) 0.009(2) 0.011(2) 0.0092(19)
Cu1 0.0386(3) 0.0322(3) 0.0344(3) -0.0077(2) 0.00000 0.00000
Cu2 0.0297(3) 0.0289(3) 0.0388(3) 0.0044(2) -0.0041(2) -0.0055(2)
Cu3 0.0301(3) 0.0293(3) 0.0350(3) -0.0044(2) -0.0041(2) 0.0063(2)
N1 0.0480(17) 0.0611(19) 0.0357(14) 0.0133(14) 0.0116(13) 0.0110(14)
N2 0.0365(14) 0.0428(14) 0.0448(15) 0.0005(12) -0.0094(11) 0.0001(12)
N3 0.065(2) 0.063(2) 0.067(2) -0.0056(18) 0.0209(17) 0.0086(18)
O1 0.0431(13) 0.0429(13) 0.0566(14) -0.0174(10) 0.0039(11) -0.0048(11)
O2 0.0475(15) 0.0702(18) 0.0593(16) 0.0140(13) 0.0146(12) 0.0034(14)
O3 0.0560(16) 0.0717(18) 0.0560(16) -0.0056(14) 0.0017(13) -0.0074(14)
O4 0.0406(14) 0.0482(14) 0.0713(17) 0.0129(11) 0.0080(12) 0.0031(13)
O5 0.0380(12) 0.0402(12) 0.0444(12) -0.0031(10) -0.0087(10) 0.0039(10)
O6 0.0608(16) 0.0593(17) 0.0619(15) 0.0146(13) 0.0141(13) 0.0166(14)
O7 0.0637(17) 0.0549(16) 0.0546(15) 0.0112(13) -0.0102(13) -0.0034(13)
O8 0.0441(13) 0.0538(15) 0.0406(12) 0.0073(11) -0.0051(10) -0.0024(11)

loop_
_atom_site_label
_atom_site_type_symbol
_atom_site_fract_x
_atom_site_fract_y
_atom_site_fract_z
_atom_site_occupancy
_atom_site_symmetry_multiplicity
_atom_site_Wyckoff_symbol
_atom_site_calc_flag
_atom_site_thermal_displace_type
_atom_site_U_iso_or_equiv
C1 C 1.1752(2) 0.8133(2) 0.3214(1) 1.000 8 g d Uani 0.0562(10)
H1 H 1.1887 0.8512 0.3093 1.000 8 g calc Uiso 0.06700
C2 C 1.1393(2) 0.8128(2) 0.3566(1) 1.000 8 g d Uani 0.0578(10)
H2 H 1.1290 0.8507 0.3701 1.000 8 g calc Uiso 0.06900
C3 C 1.1145(2) 0.7535(2) 0.3758(1) 1.000 8 g d Uani 0.0552(10)
C4 C 1.1353(2) 0.6978(2) 0.3569(1) 1.000 8 g d Uani 0.0541(9)
H4 H 1.1239 0.6595 0.3695 1.000 8 g calc Uiso 0.06500
C5 C 1.1731(2) 0.6987(2) 0.3193(1) 1.000 8 g d Uani 0.0566(10)
H5 H 1.1849 0.6612 0.3058 1.000 8 g calc Uiso 0.06800
C6 C 0.7496(2) 1.0721(2) 0.0862(1) 1.000 8 g d Uani 0.0424(8)
C7 C 0.6920(2) 1.0451(2) 0.0697(1) 1.000 8 g d Uani 0.0536(9)
H7 H 0.6553 1.0523 0.0857 1.000 8 g calc Uiso 0.06400
C8 C 0.6881(2) 1.0112(2) 0.0339(1) 1.000 8 g d Uani 0.0525(9)
C9 C 0.7435(2) 0.9915(2) 0.0129(1) 1.000 8 g d Uani 0.0531(9)
H9 H 0.7418 0.9642 -0.0112 1.000 8 g calc Uiso 0.06400
C10 C 0.8006(2) 1.0128(2) 0.0283(1) 1.000 8 g d Uani 0.0484(8)
C11 C 0.8043(2) 1.0524(2) 0.0657(1) 1.000 8 g d Uani 0.0497(9)
H11 H 0.8432 1.0653 0.0765 1.000 8 g calc Uiso 0.06000
C12 C 0.6259(2) 0.9863(2) 0.0187(1) 1.000 8 g d Uani 0.0532(9)
C13 C 0.8607(2) 0.9934(2) 0.0076(1) 1.000 8 g d Uani 0.0552(10)
C14 C 1.0091(2) 0.8624(2) 0.0075(1) 1.000 8 g d Uani 0.057(1)
H14 H 0.9868 0.8621 -0.0191 1.000 8 g calc Uiso 0.06800
C15 C 1.0254(2) 0.8098(2) 0.0254(1) 1.000 8 g d Uani 0.0647(11)
H15 H 1.0134 0.7726 0.0116 1.000 8 g calc Uiso 0.07800
C16 C 1.0615(2) 0.8064(2) 0.0658(1) 1.000 8 g d Uani 0.0541(10)
C17 C 1.0798(2) 0.8684(2) 0.0837(1) 1.000 8 g d Uani 0.0565(9)
H17 H 1.1043 0.8705 0.1093 1.000 8 g calc Uiso 0.06800
C18 C 1.0625(2) 0.9194(2) 0.0644(1) 1.000 8 g d Uani 0.0569(9)
H18 H 1.0761 0.9577 0.0758 1.000 8 g calc Uiso 0.06800
C19 C 1.0815(2) 0.7483(2) 0.0863(1) 1.000 8 g d Uani 0.0492(9)
C20 C 1.0583(2) 0.6897(2) 0.0724(1) 1.000 8 g d Uani 0.0471(8)
H20 H 1.0265 0.6892 0.0512 1.000 8 g calc Uiso 0.05700
C21 C 1.0792(2) 0.6347(2) 0.0878(1) 1.000 8 g d Uani 0.0559(9)
C22 C 1.1208(2) 0.6347(2) 0.1243(1) 1.000 8 g d Uani 0.0553(10)
H22 H 1.1334 0.5967 0.1367 1.000 8 g calc Uiso 0.06600
C23 C 1.1430(2) 0.6905(2) 0.1420(1) 1.000 8 g d Uani 0.0547(9)
C24 C 1.1227(2) 0.7467(2) 0.1247(1) 1.000 8 g d Uani 0.0526(9)
H24 H 1.1356 0.7842 0.1377 1.000 8 g calc Uiso 0.06300
C25 C 1.0617(2) 0.5759(2) 0.0697(1) 1.000 8 g d Uani 0.0592(10)
C26 C 1.1782(2) 0.6920(2) 0.1807(1) 1.000 8 g d Uani 0.0547(9)
C27 C 0.6362(2) 0.7003(2) 0.3525(1) 1.000 8 g d Uani 0.0557(10)
H27A H 0.6314 0.7369 0.3708 1.000 8 g calc Uiso 0.08300
H27B H 0.6625 0.6703 0.3673 1.000 8 g calc Uiso 0.08300
H27C H 0.5957 0.6820 0.3469 1.000 8 g calc Uiso 0.08300
C28 C 0.6386(2) 0.7764(2) 0.2897(1) 1.000 8 g d Uani 0.0608(10)
H28A H 0.6122 0.7651 0.2650 1.000 8 g calc Uiso 0.09100
H28B H 0.6722 0.8027 0.2794 1.000 8 g calc Uiso 0.09100
H28C H 0.6142 0.7987 0.3114 1.000 8 g calc Uiso 0.09100
Cu1 Cu 1.2500 0.7500 0.2484(0) 1.000 4 e d Uani 0.03502(14)
Cu2 Cu 1.0000 1.0000 0.0000 1.000 4 c d Uani 0.03245(14)
Cu3 Cu 1.0000 0.5000 0.0000 1.000 4 d d Uani 0.03146(14)
N1 N 1.1932(1) 0.7555(1) 0.3018(1) 1.000 8 g d Uani 0.0483(7)
N2 N 1.0241(1) 0.9193(1) 0.0271(1) 1.000 8 g d Uani 0.0414(6)
N3 N 0.6652(2) 0.7182(2) 0.3102(1) 1.000 8 g d Uani 0.0650(9)
H3A H 0.6607 0.6862 0.2909 1.000 8 g calc Uiso 0.07800
H3B H 0.7066 0.7240 0.3147 1.000 8 g calc Uiso 0.07800
O1 O 0.5783(1) 1.0144(1) 0.0342(1) 1.000 8 g d Uani 0.0475(6)
O2 O 0.6251(1) 0.9331(1) -0.0008(1) 1.000 8 g d Uani 0.0590(7)
O3 O 0.8592(1) 0.9541(1) -0.0234(1) 1.000 8 g d Uani 0.0612(7)
O4 O 0.9131(1) 1.0167(1) 0.0203(1) 1.000 8 g d Uani 0.0534(6)
O5 O 1.0227(1) 0.5728(1) 0.0369(1) 1.000 8 g d Uani 0.0409(5)
O6 O 1.0760(1) 0.5228(1) 0.0856(1) 1.000 8 g d Uani 0.0607(7)
O7 O 1.1927(1) 0.6439(1) 0.2029(1) 1.000 8 g d Uani 0.0577(7)
O8 O 1.1954(1) 0.7438(1) 0.1974(1) 1.000 8 g d Uani 0.0461(6)

loop_
_atom_type_symbol
_atom_type_radius_bond
C 1.200
H 1.200
Cu 1.200
N 1.200
O 1.200

loop_
_geom_angle_atom_site_label_1
_geom_angle_atom_site_label_2
_geom_angle_atom_site_label_3
_geom_angle_site_symmetry_1
_geom_angle_site_symmetry_3
_geom_angle
_geom_angle_publ_flag
C2 C1 N1 . . 119.2(4) no
C2 C1 H1 . . 120.40 no
N1 C1 H1 . . 120.40 no
C1 C2 C3 . . 122.1(4) no
C1 C2 H2 . . 119.00 no
C3 C2 H2 . . 119.00 no
C4 C3 C6 . 6_565 118.6(3) no
C4 C3 C2 . . 117.0(3) no
C6 C3 C2 6_565 . 124.3(3) no
C3 C4 C5 . . 120.3(4) no
C3 C4 H4 . . 119.80 no
C5 C4 H4 . . 119.80 no
N1 C5 C4 . . 120.0(3) no
N1 C5 H5 . . 120.00 no
C4 C5 H5 . . 120.00 no
C11 C6 C7 . . 116.1(3) no
C11 C6 C3 . 8_655 125.2(3) no
C7 C6 C3 . 8_655 118.6(3) no
C8 C7 C6 . . 124.2(4) no
C8 C7 H7 . . 117.90 no
C6 C7 H7 . . 117.90 no
C7 C8 C9 . . 119.1(4) no
C7 C8 C12 . . 120.4(4) no
C9 C8 C12 . . 120.0(3) no
C10 C9 C8 . . 119.4(3) no
C10 C9 H9 . . 120.30 no
C8 C9 H9 . . 120.30 no
C9 C10 C11 . . 121.1(3) no
C9 C10 C13 . . 121.8(4) no
C11 C10 C13 . . 117.0(3) no
C6 C11 C10 . . 119.4(3) no
C6 C11 H11 . . 120.30 no
C10 C11 H11 . . 120.30 no
O1 C12 O2 . . 125.3(3) no
O1 C12 C8 . . 115.3(4) no
O2 C12 C8 . . 117.9(4) no
O3 C13 O4 . . 120.4(3) no
O3 C13 C10 . . 118.5(4) no
O4 C13 C10 . . 121.1(4) no
C15 C14 N2 . . 121.3(4) no
C15 C14 H14 . . 119.40 no
N2 C14 H14 . . 119.40 no
C14 C15 C16 . . 122.7(4) no
C14 C15 H15 . . 118.70 no
C16 C15 H15 . . 118.70 no
C15 C16 C19 . . 124.1(4) no
C15 C16 C17 . . 113.8(3) no
C19 C16 C17 . . 122.0(3) no
C18 C17 C16 . . 120.9(4) no
C18 C17 H17 . . 119.50 no
C16 C17 H17 . . 119.50 no
C17 C18 N2 . . 122.1(4) no
C17 C18 H18 . . 118.90 no
N2 C18 H18 . . 118.90 no
C20 C19 C16 . . 121.9(3) no
C20 C19 C24 . . 115.4(3) no
C16 C19 C24 . . 122.6(3) no
C21 C20 C19 . . 123.9(4) no
C21 C20 H20 . . 118.00 no
C19 C20 H20 . . 118.00 no
C20 C21 C22 . . 118.6(4) no
C20 C21 C25 . . 123.7(4) no
C22 C21 C25 . . 117.7(4) no
C23 C22 C21 . . 120.9(3) no
C23 C22 H22 . . 119.50 no
C21 C22 H22 . . 119.50 no
C24 C23 C22 . . 119.6(3) no
C24 C23 C26 . . 118.0(4) no
C22 C23 C26 . . 121.8(4) no
C23 C24 C19 . . 120.8(4) no
C23 C24 H24 . . 119.60 no
C19 C24 H24 . . 119.60 no
O6 C25 O5 . . 113.4(4) no
O6 C25 C21 . . 125.6(4) no
O5 C25 C21 . . 120.6(4) no
O7 C26 O8 . . 115.3(3) no
O7 C26 C23 . . 124.0(4) no
O8 C26 C23 . . 120.6(4) no
N3 C27 H27A . . 109.50 no
N3 C27 H27B . . 109.50 no
H27A C27 H27B . . 109.50 no
N3 C27 H27C . . 109.50 no
H27A C27 H27C . . 109.50 no
H27B C27 H27C . . 109.50 no
N3 C28 H28A . . 109.50 no
N3 C28 H28B . . 109.50 no
H28A C28 H28B . . 109.50 no
N3 C28 H28C . . 109.50 no
H28A C28 H28C . . 109.50 no
H28B C28 H28C . . 109.50 no
O8 Cu1 O8 . 3_765 74.58(14) no
O8 Cu1 N1 . 3_765 172.79(11) no
O8 Cu1 N1 3_765 3_765 106.11(11) no
O8 Cu1 N1 . . 106.11(11) no
O8 Cu1 N1 3_765 . 172.79(11) no
N1 Cu1 N1 3_765 . 74.14(17) no
N2 Cu2 N2 . 5_775 180.00 no
N2 Cu2 O4 . 5_775 74.21(11) no
N2 Cu2 O4 5_775 5_775 105.79(11) no
N2 Cu2 O4 . . 105.79(11) no
N2 Cu2 O4 5_775 . 74.21(11) no
O4 Cu2 O4 5_775 . 180.0() no
O5 Cu3 O5 . 5_765 180.00(8) no
O5 Cu3 O1 . 7_545 87.98(9) no
O5 Cu3 O1 5_765 7_545 92.02(9) no
O5 Cu3 O1 . 3_665 92.02(9) no
O5 Cu3 O1 5_765 3_665 87.98(9) no
O1 Cu3 O1 7_545 3_665 180.00 no
C5 N1 C1 . . 121.1(3) no
C5 N1 Cu1 . . 115.9(2) no
C1 N1 Cu1 . . 123.0(2) no
C14 N2 C18 . . 118.8(3) no
C14 N2 Cu2 . . 121.7(2) no
C18 N2 Cu2 . . 119.1(2) no
C27 N3 C28 . . 114.6(3) no
C27 N3 H3A . . 108.60 no
C28 N3 H3A . . 108.60 no
C27 N3 H3B . . 108.60 no
C28 N3 H3B . . 108.60 no
H3A N3 H3B . . 107.60 no
C12 O1 Cu3 . 3_665 114.2(2) no
C13 O4 Cu2 . . 130.6(3) no
C25 O5 Cu3 . . 129.0(2) no
C26 O8 Cu1 . . 123.3(2) no

loop_
_geom_bond_atom_site_label_1
_geom_bond_atom_site_label_2
_geom_bond_site_symmetry_2
_geom_bond_distance
_geom_bond_publ_flag
C1 C2 . 1.304(5) no
C1 N1 . 1.416(5) no
C1 H1 . 0.9300 no
C2 C3 . 1.482(5) no
C2 H2 . 0.9300 no
C3 C4 . 1.388(5) no
C3 C6 6_565 1.457(5) no
C4 C5 . 1.389(5) no
C4 H4 . 0.9300 no
C5 N1 . 1.384(5) no
C5 H5 . 0.9300 no
C6 C11 . 1.383(5) no
C6 C7 . 1.442(5) no
C6 C3 8_655 1.457(5) no
C7 C8 . 1.298(5) no
C7 H7 . 0.9300 no
C8 C9 . 1.402(5) no
C8 C12 . 1.498(5) no
C9 C10 . 1.376(5) no
C9 H9 . 0.9300 no
C10 C11 . 1.408(5) no
C10 C13 . 1.483(5) no
C11 H11 . 0.9300 no
C12 O1 . 1.265(5) no
C12 O2 . 1.274(5) no
C13 O3 . 1.253(5) no
C13 O4 . 1.279(5) no
C14 C15 . 1.288(5) no
C14 N2 . 1.384(5) no
C14 H14 . 0.9300 no
C15 C16 . 1.439(5) no
C15 H15 . 0.9300 no
C16 C19 . 1.446(5) no
C16 C17 . 1.476(5) no
C17 C18 . 1.286(5) no
C17 H17 . 0.9300 no
C18 N2 . 1.387(4) no
C18 H18 . 0.9300 no
C19 C20 . 1.405(5) no
C19 C24 . 1.450(5) no
C20 C21 . 1.334(5) no
C20 H20 . 0.9300 no
C21 C22 . 1.412(5) no
C21 C25 . 1.413(5) no
C22 C23 . 1.384(5) no
C22 H22 . 0.9300 no
C23 C24 . 1.375(5) no
C23 C26 . 1.385(5) no
C24 H24 . 0.9300 no
C25 O6 . 1.265(5) no
C25 O5 . 1.292(4) no
C26 O7 . 1.260(4) no
C26 O8 . 1.267(4) no
C27 N3 . 1.463(4) no
C27 H27A . 0.9600 no
C27 H27B . 0.9600 no
C27 H27C . 0.9600 no
C28 N3 . 1.494(5) no
C28 H28A . 0.9600 no
C28 H28B . 0.9600 no
C28 H28C . 0.9600 no
Cu1 O8 . 1.928(2) no
Cu1 O8 3_765 1.928(2) no
Cu1 N1 3_765 2.016(3) no
Cu1 N1 . 2.016(3) no
Cu2 N2 . 1.969(3) no
Cu2 N2 5_775 1.969(3) no
Cu2 O4 5_775 1.980(2) no
Cu2 O4 . 1.980(2) no
Cu3 O5 . 1.965(2) no
Cu3 O5 5_765 1.965(2) no
Cu3 O1 7_545 1.981(2) no
Cu3 O1 3_665 1.981(2) no
N3 H3A . 0.9000 no
N3 H3B . 0.9000 no
O1 Cu3 3_665 1.981(2) no

loop_
_geom_torsion_atom_site_label_1
_geom_torsion_atom_site_label_2
_geom_torsion_atom_site_label_3
_geom_torsion_atom_site_label_4
_geom_torsion_site_symmetry_1
_geom_torsion_site_symmetry_4
_geom_torsion
_geom_torsion_publ_flag
N1 C1 C2 C3 . . -2.6(6) no
C1 C2 C3 C4 . . 5.3(6) no
C1 C2 C3 C6 . 6_565 -177.2(4) no
C6 C3 C4 C5 6_565 . 176.7(4) no
C2 C3 C4 C5 . . -5.7(6) no
C3 C4 C5 N1 . . 3.7(6) no
C11 C6 C7 C8 . . -9.7(6) no
C3 C6 C7 C8 8_655 . 173.7(4) no
C6 C7 C8 C9 . . 9.7(6) no
C6 C7 C8 C12 . . -178.6(3) no
C7 C8 C9 C10 . . -5.6(6) no
C12 C8 C9 C10 . . -177.4(4) no
C8 C9 C10 C11 . . 2.1(6) no
C8 C9 C10 C13 . . 179.7(4) no
C7 C6 C11 C10 . . 5.7(5) no
C3 C6 C11 C10 8_655 . -178.1(4) no
C9 C10 C11 C6 . . -2.5(5) no
C13 C10 C11 C6 . . 179.8(3) no
C7 C8 C12 O1 . . 20.0(6) no
C9 C8 C12 O1 . . -168.4(4) no
C7 C8 C12 O2 . . -146.9(4) no
C9 C8 C12 O2 . . 24.8(5) no
C9 C10 C13 O3 . . -3.5(6) no
C11 C10 C13 O3 . . 174.2(3) no
C9 C10 C13 O4 . . 175.3(4) no
C11 C10 C13 O4 . . -7.0(5) no
N2 C14 C15 C16 . . -1.9(7) no
C14 C15 C16 C19 . . -179.0(4) no
C14 C15 C16 C17 . . -2.1(6) no
C15 C16 C17 C18 . . 1.8(6) no
C19 C16 C17 C18 . . 178.8(4) no
C16 C17 C18 N2 . . 2.4(6) no
C15 C16 C19 C20 . . -10.7(6) no
C17 C16 C19 C20 . . 172.6(4) no
C15 C16 C19 C24 . . 174.1(4) no
C17 C16 C19 C24 . . -2.6(6) no
C16 C19 C20 C21 . . 174.1(4) no
C24 C19 C20 C21 . . -10.4(5) no
C19 C20 C21 C22 . . 9.0(6) no
C19 C20 C21 C25 . . -171.5(4) no
C20 C21 C22 C23 . . -4.4(6) no
C25 C21 C22 C23 . . 176.0(4) no
C21 C22 C23 C24 . . 2.1(6) no
C21 C22 C23 C26 . . 172.9(4) no
C22 C23 C24 C19 . . -3.9(6) no
C26 C23 C24 C19 . . -175.0(4) no
C20 C19 C24 C23 . . 7.6(5) no
C16 C19 C24 C23 . . -176.9(4) no
C20 C21 C25 O6 . . -173.3(4) no
C22 C21 C25 O6 . . 6.2(7) no
C20 C21 C25 O5 . . -1.2(6) no
C22 C21 C25 O5 . . 178.3(4) no
C24 C23 C26 O7 . . 170.6(4) no
C22 C23 C26 O7 . . -0.3(7) no
C24 C23 C26 O8 . . -5.7(6) no
C22 C23 C26 O8 . . -176.6(4) no
C4 C5 N1 C1 . . -0.8(6) no
C4 C5 N1 Cu1 . . 178.1(3) no
C2 C1 N1 C5 . . 0.3(6) no
C2 C1 N1 Cu1 . . -178.5(3) no
O8 Cu1 N1 C5 . . 85.7(3) no
O8 Cu1 N1 C5 3_765 . -180.(100) no
N1 Cu1 N1 C5 3_765 . -86.8(3) no
O8 Cu1 N1 C1 . . -95.4(3) no
O8 Cu1 N1 C1 3_765 . -0.9(10) no
N1 Cu1 N1 C1 3_765 . 92.1(3) no
C15 C14 N2 C18 . . 6.1(6) no
C15 C14 N2 Cu2 . . 179.6(3) no
C17 C18 N2 C14 . . -6.4(6) no
C17 C18 N2 Cu2 . . 180.0(3) no
N2 Cu2 N2 C14 5_775 . 160.7(17) no
O4 Cu2 N2 C14 5_775 . -94.9(3) no
O4 Cu2 N2 C14 . . 85.1(3) no
N2 Cu2 N2 C18 5_775 . -25.9(17) no
O4 Cu2 N2 C18 5_775 . 78.6(3) no
O4 Cu2 N2 C18 . . -101.4(3) no
O2 C12 O1 Cu3 . 3_665 -32.9(5) no
C8 C12 O1 Cu3 . 3_665 161.3(3) no
O3 C13 O4 Cu2 . . -1.9(6) no
C10 C13 O4 Cu2 . . 179.3(2) no
N2 Cu2 O4 C13 . . -76.9(3) no
N2 Cu2 O4 C13 5_775 . 103.1(3) no
O4 Cu2 O4 C13 5_775 . -17.(10) no
O6 C25 O5 Cu3 . . -17.0(5) no
C21 C25 O5 Cu3 . . 170.0(3) no
O5 Cu3 O5 C25 5_765 . 114.4(6) no
O1 Cu3 O5 C25 7_545 . -80.3(3) no
O1 Cu3 O5 C25 3_665 . 99.7(3) no
O7 C26 O8 Cu1 . . 8.5(5) no
C23 C26 O8 Cu1 . . -174.9(3) no
O8 Cu1 O8 C26 3_765 . 94.6(3) no
N1 Cu1 O8 C26 3_765 . -2.(1) no
N1 Cu1 O8 C26 . . -92.9(3) no
